data_1524801
loop_
_publ_author_name
'Laves, F.'
'Wallbaum, H.J.'

_publ_section_title
;
 Ueber einige neue Vertereter des NiAs-Typs und ihre kristallchemische
 Bedeutung
;
_journal_name_full 'Zeitschrift fuer Angewandte Mineralogie'
_journal_page_first 17
_journal_page_last 46
_journal_volume 4
_journal_year 1942
_chemical_formula_sum 'Fe1.715 Ge0.975'
_chemical_name_systematic 'Fe2 Ge'
_space_group_IT_number 194
_symmetry_space_group_name_Hall '-P 6c 2c'
_symmetry_space_group_name_H-M 'P 63/m m c'
_cell_angle_alpha 90
_cell_angle_beta 90
_cell_angle_gamma 120
_cell_formula_units_Z 2
_cell_length_a 4.031
_cell_length_b 4.031
_cell_length_c 5.022
_cell_volume 70.670
_citation_journal_id_ASTM ZANMA4
_cod_data_source_file Laves_ZANMA4_1942_42.cif
_cod_data_source_block Fe1.715Ge0.975
_cod_original_cell_volume 70.66965
_cod_database_code 1524801

loop_
_symmetry_equiv_pos_as_xyz
x,y,z
x-y,x,z+1/2
-y,x-y,z
-x,-y,z+1/2
-x+y,-x,z
y,-x+y,z+1/2
-y,-x,-z+1/2
x-y,-y,-z
x,x-y,-z+1/2
y,x,-z
-x+y,y,-z+1/2
-x,-x+y,-z
-x,-y,-z
-x+y,-x,-z-1/2
y,-x+y,-z
x,y,-z-1/2
x-y,x,-z
-y,x-y,-z-1/2
y,x,z-1/2
-x+y,y,z
-x,-x+y,z-1/2
-y,-x,z
x-y,-y,z-1/2
x,x-y,z

loop_
_atom_site_label
_atom_site_type_symbol
_atom_site_fract_x
_atom_site_fract_y
_atom_site_fract_z
_atom_site_occupancy
_atom_site_U_iso_or_equiv
Fe1 Fe 0 0 0 1 0.0
Fe2 Fe 0.3333 0.6667 0.75 0.69 0.0
Fe3 Fe 0.3333 0.6667 0.25 0.025 0.0
Ge1 Ge 0.3333 0.6667 0.25 0.975 0.0
